data_7711730
loop_
_publ_author_name
'Chang, Jiarui'
'Ding, Man'
'Mao, Jia-Xue'
'Zhang, Jie'
'Chen, Xuenian'

_publ_section_title
;
 Reactions and catalytic applications of a PNCNP pincer palladium hydride
 complex
;
_journal_name_full 'Dalton Transactions'
_journal_paper_doi 10.1039/D2DT03131K
_journal_year 2022
_chemical_formula_moiety 'C22 H41 N3 O3 P2 Pd, C4 H8 O'
_chemical_formula_sum 'C26 H49 N3 O4 P2 Pd'
_chemical_formula_weight 636.02
_chemical_name_systematic tBu-PNCNP-Pd-NO3
_space_group_crystal_system monoclinic
_space_group_IT_number 14
_space_group_name_Hall '-P 2yn'
_space_group_name_H-M_alt 'P 1 21/n 1'
_atom_sites_solution_hydrogens mixed
_atom_sites_solution_primary iterative
_audit_creation_date 2022-10-24
_audit_creation_method
;
Olex2 1.2
(compiled 2018.05.29 svn.r3508 for OlexSys, GUI svn.r5506)
;
_audit_update_record
;
2022-10-25 deposited with the CCDC.	2022-11-02 downloaded from the CCDC.
;
_cell_angle_alpha 90
_cell_angle_beta 95.3590(10)
_cell_angle_gamma 90
_cell_formula_units_Z 4
_cell_length_a 11.34860(10)
_cell_length_b 22.9353(2)
_cell_length_c 11.59380(10)
_cell_measurement_reflns_used 8916
_cell_measurement_temperature 149.99(10)
_cell_measurement_theta_max 71.4050
_cell_measurement_theta_min 3.8560
_cell_volume 3004.49(5)
_computing_cell_refinement 'CrysAlisPro 1.171.40.53 (Rigaku OD, 2019)'
_computing_data_collection 'CrysAlisPro 1.171.40.53 (Rigaku OD, 2019)'
_computing_data_reduction 'CrysAlisPro 1.171.40.53 (Rigaku OD, 2019)'
_computing_molecular_graphics 'Olex2 (Dolomanov et al., 2009)'
_computing_publication_material 'Olex2 (Dolomanov et al., 2009)'
_computing_structure_refinement 'ShelXL (Sheldrick, 2015)'
_computing_structure_solution 'olex2.solve (Bourhis et al., 2015)'
_diffrn_ambient_environment N~2~
_diffrn_ambient_temperature 149.99(10)
_diffrn_detector 'CCD plate'
_diffrn_detector_area_resol_mean 8.0521
_diffrn_detector_type EosS2
_diffrn_measured_fraction_theta_full 0.999
_diffrn_measured_fraction_theta_max 0.984
_diffrn_measurement_details
;
List of Runs (angles in degrees, time in seconds):

  # Type    Start    End  Width  t~exp~   \w     \q     \k     \f   Frames
#--------------------------------------------------------------------------
  1  \w   -103.00 -20.00   1.00    1.00    --  -35.62 -60.00-151.00   83
  2  \w     -4.00  24.00   1.00    1.00    --  -35.62  60.00 -11.00   28
  3  \w     19.00  50.00   1.00    1.00    --   35.62  60.00 -11.00   31
  4  \w    -13.00  12.00   1.00    1.00    --   35.62 -60.00-151.00   25
  5  \w     58.00 124.00   1.00    1.93    --  107.12 -60.00-151.00   66
  6  \w    124.00 174.00   1.00    1.93    --  107.12  60.00 -11.00   50
  7  \w    -68.00 -42.00   1.00    1.00    --  -35.62-178.00   0.00   26
  8  \w     24.00  74.00   1.00    1.00    --   35.62 -99.00-120.00   50
  9  \w     63.00 104.00   1.00    1.00    --   35.62 178.00-120.00   41
 10  \w      2.00  70.00   1.00    1.00    --   35.62 -99.00  30.00   68
 11  \w     68.00 103.00   1.00    1.00    --   35.62  60.00 -11.00   35
 12  \w     81.00 109.00   1.00    1.93    --  107.12 -95.00 150.00   28
 13  \w     39.00 110.00   1.00    1.93    --  107.12 -95.00  90.00   71
 14  \w    117.00 176.00   1.00    1.93    --  107.12  30.00 -90.00   59
 15  \w     92.00 142.00   1.00    1.93    --  107.12 -15.00 -90.00   50
 16  \w     37.00  78.00   1.00    1.93    --  107.12 -15.00 -90.00   41
 17  \w     87.00 169.00   1.00    1.93    --  107.12  77.00 -60.00   82
 18  \w     58.00  91.00   1.00    1.93    --  107.12 -95.00 -30.00   33
 19  \w     38.00 105.00   1.00    1.93    --  107.12 -95.00-120.00   67
 20  \w    118.00 170.00   1.00    1.93    --  107.12 111.00 -90.00   52
;
_diffrn_measurement_device 'four-circle diffractometer'
_diffrn_measurement_device_type 'SuperNova, Dual, Cu at home/near, EosS2'
_diffrn_measurement_method '\w scans'
_diffrn_orient_matrix_type 'CrysAlisPro convention (1999,Acta A55,543-557)'
_diffrn_orient_matrix_UB_11 -0.0121725000
_diffrn_orient_matrix_UB_12 0.0070619000
_diffrn_orient_matrix_UB_13 0.1305026000
_diffrn_orient_matrix_UB_21 -0.0976680000
_diffrn_orient_matrix_UB_22 -0.0468587000
_diffrn_orient_matrix_UB_23 -0.0076617000
_diffrn_orient_matrix_UB_31 0.0943538000
_diffrn_orient_matrix_UB_32 -0.0476018000
_diffrn_orient_matrix_UB_33 0.0268931000
_diffrn_radiation_monochromator mirror
_diffrn_radiation_probe x-ray
_diffrn_radiation_type CuK\a
_diffrn_radiation_wavelength 1.54184
_diffrn_reflns_av_R_equivalents 0.0323
_diffrn_reflns_av_unetI/netI 0.0412
_diffrn_reflns_Laue_measured_fraction_full 0.999
_diffrn_reflns_Laue_measured_fraction_max 0.984
_diffrn_reflns_limit_h_max 13
_diffrn_reflns_limit_h_min -12
_diffrn_reflns_limit_k_max 16
_diffrn_reflns_limit_k_min -27
_diffrn_reflns_limit_l_max 14
_diffrn_reflns_limit_l_min -14
_diffrn_reflns_number 13423
_diffrn_reflns_point_group_measured_fraction_full 0.999
_diffrn_reflns_point_group_measured_fraction_max 0.984
_diffrn_reflns_theta_full 67.684
_diffrn_reflns_theta_max 71.469
_diffrn_reflns_theta_min 3.855
_diffrn_source 'micro-focus sealed X-ray tube'
_diffrn_source_type 'SuperNova (Cu) X-ray Source'
_exptl_absorpt_coefficient_mu 6.266
_exptl_absorpt_correction_T_max 1.00000
_exptl_absorpt_correction_T_min 0.40218
_exptl_absorpt_correction_type multi-scan
_exptl_absorpt_process_details
;
CrysAlisPro 1.171.40.53 (Rigaku Oxford Diffraction, 2019)
Empirical absorption correction using spherical harmonics,
 implemented in SCALE3 ABSPACK scaling algorithm.
;
_exptl_crystal_colour 'clear light colourless'
_exptl_crystal_colour_lustre clear
_exptl_crystal_colour_modifier light
_exptl_crystal_colour_primary colourless
_exptl_crystal_density_diffrn 1.406
_exptl_crystal_description block
_exptl_crystal_F_000 1336
_exptl_crystal_size_max 0.02
_exptl_crystal_size_mid 0.02
_exptl_crystal_size_min 0.02
_refine_diff_density_max 0.739
_refine_diff_density_min -1.192
_refine_diff_density_rms 0.100
_refine_ls_extinction_method none
_refine_ls_goodness_of_fit_ref 1.037
_refine_ls_hydrogen_treatment mixed
_refine_ls_matrix_type full
_refine_ls_number_parameters 345
_refine_ls_number_reflns 5747
_refine_ls_number_restraints 0
_refine_ls_restrained_S_all 1.037
_refine_ls_R_factor_all 0.0374
_refine_ls_R_factor_gt 0.0339
_refine_ls_shift/su_max 0.001
_refine_ls_shift/su_mean 0.000
_refine_ls_structure_factor_coef Fsqd
_refine_ls_weighting_details 'w=1/[\s^2^(Fo^2^)+(0.0531P)^2^] where P=(Fo^2^+2Fc^2^)/3'
_refine_ls_weighting_scheme calc
_refine_ls_wR_factor_gt 0.0856
_refine_ls_wR_factor_ref 0.0878
_reflns_Friedel_coverage 0.000
_reflns_number_gt 5270
_reflns_number_total 5747
_reflns_threshold_expression 'I > 2\s(I)'
_cod_data_source_file d2dt03131k2.cif
_cod_data_source_block cjr-20211207
_cod_original_cell_volume 3004.48(5)
_cod_database_code 7711730
_shelx_shelxl_version_number 2016/6
_chemical_oxdiff_formula 'C1 N1 P1 N1 O1 Pd1'
_shelx_space_group_comment
;
The symmetry employed for this shelxl refinement is uniquely defined
by the following loop, which should always be used as a source of
symmetry information in preference to the above space-group names.
They are only intended as comments.
;
_shelx_estimated_absorpt_t_max 0.885
_shelx_estimated_absorpt_t_min 0.885
_diffrn_oxdiff_digest_frames
;
01c353fbbfe26f25ed72ab21f8f48b06f6000303e19
;
_reflns_odcompleteness_completeness 99.96
_reflns_odcompleteness_iscentric 1
_reflns_odcompleteness_theta 66.97
_olex2_refinement_description
;
1. Fixed Uiso
 At 1.2 times of:
  All C(H) groups, All C(H,H) groups
 At 1.5 times of:
  All C(H,H,H) groups
2.a Secondary CH2 refined with riding coordinates:
 C25(H25A,H25B), C23(H23A,H23B), C26(H26A,H26B), C24(H24A,H24B)
2.b Aromatic/amide H refined with riding coordinates:
 C5(H5), C4(H4), C3(H3)
2.c Idealised Me refined as rotating group:
 C22(H22A,H22B,H22C), C13(H13A,H13B,H13C), C20(H20A,H20B,H20C), C12(H12A,H12B,
 H12C), C17(H17A,H17B,H17C), C14(H14A,H14B,H14C), C8(H8A,H8B,H8C), C10(H10A,
 H10B,H10C), C21(H21A,H21B,H21C), C16(H16A,H16B,H16C), C18(H18A,H18B,H18C),
 C9(H9A,H9B,H9C)
;
_olex2_submission_special_instructions 'No special instructions were received'
_oxdiff_exptl_absorpt_empirical_details
;
Empirical correction (ABSPACK) includes:
- Absorption correction using spherical harmonics
- Frame scaling
;
_oxdiff_exptl_absorpt_empirical_full_max 1.946
_oxdiff_exptl_absorpt_empirical_full_min 0.538

loop_
_space_group_symop_operation_xyz
'x, y, z'
'-x+1/2, y+1/2, -z+1/2'
'-x, -y, -z'
'x-1/2, -y-1/2, z-1/2'

loop_
_atom_site_label
_atom_site_type_symbol
_atom_site_fract_x
_atom_site_fract_y
_atom_site_fract_z
_atom_site_U_iso_or_equiv
_atom_site_adp_type
_atom_site_occupancy
_atom_site_site_symmetry_order
_atom_site_calc_flag
_atom_site_refinement_flags_posn
_atom_site_refinement_flags_adp
_atom_site_refinement_flags_occupancy
_atom_site_disorder_assembly
_atom_site_disorder_group
Pd1 Pd 0.63393(2) 0.35650(2) 0.41653(2) 0.00767(7) Uani 1 1 d . . . . .
P2 P 0.63353(5) 0.27637(3) 0.53997(5) 0.00945(13) Uani 1 1 d . . . . .
P1 P 0.69287(5) 0.42737(3) 0.29273(5) 0.00956(14) Uani 1 1 d . . . . .
O1 O 0.44905(16) 0.37648(9) 0.38994(16) 0.0152(4) Uani 1 1 d . . . . .
O4 O 0.99368(17) 0.50635(9) 0.21347(18) 0.0226(4) Uani 1 1 d . . . . .
O3 O 0.41424(18) 0.30362(10) 0.2710(2) 0.0282(5) Uani 1 1 d . . . . .
N2 N 0.7735(2) 0.27834(10) 0.6013(2) 0.0143(5) Uani 1 1 d . . . . .
N1 N 0.84070(19) 0.42136(10) 0.31191(19) 0.0135(4) Uani 1 1 d . . . . .
O2 O 0.27019(19) 0.35521(11) 0.3274(2) 0.0340(6) Uani 1 1 d . . . . .
C1 C 0.8082(2) 0.35006(11) 0.4576(2) 0.0092(5) Uani 1 1 d . . . . .
N3 N 0.3758(2) 0.34435(11) 0.3281(2) 0.0170(5) Uani 1 1 d . . . . .
C2 C 0.8543(2) 0.31189(12) 0.5448(2) 0.0111(5) Uani 1 1 d . . . . .
C6 C 0.8872(2) 0.38447(11) 0.4010(2) 0.0100(5) Uani 1 1 d . . . . .
C5 C 1.0092(2) 0.38109(12) 0.4312(2) 0.0129(5) Uani 1 1 d . . . . .
H5 H 1.062066 0.405114 0.393650 0.015 Uiso 1 1 calc R . . . .
C22 C 0.5251(2) 0.51125(13) 0.3389(3) 0.0233(6) Uani 1 1 d . . . . .
H22A H 0.482165 0.509429 0.261554 0.035 Uiso 1 1 calc GR . . . .
H22B H 0.509944 0.548893 0.374663 0.035 Uiso 1 1 calc GR . . . .
H22C H 0.498009 0.479693 0.386915 0.035 Uiso 1 1 calc GR . . . .
C11 C 0.5376(2) 0.28040(12) 0.6619(2) 0.0159(5) Uani 1 1 d . . . . .
C19 C 0.6585(2) 0.50455(12) 0.3286(2) 0.0150(5) Uani 1 1 d . . . . .
C4 C 1.0522(2) 0.34209(13) 0.5170(2) 0.0157(5) Uani 1 1 d . . . . .
H4 H 1.135149 0.339241 0.536955 0.019 Uiso 1 1 calc R . . . .
C13 C 0.4101(2) 0.29477(14) 0.6124(3) 0.0225(6) Uani 1 1 d . . . . .
H13A H 0.409435 0.332026 0.571015 0.034 Uiso 1 1 calc GR . . . .
H13B H 0.359199 0.297544 0.675982 0.034 Uiso 1 1 calc GR . . . .
H13C H 0.380732 0.263866 0.558895 0.034 Uiso 1 1 calc GR . . . .
C3 C 0.9762(2) 0.30735(12) 0.5739(2) 0.0149(5) Uani 1 1 d . . . . .
H3 H 1.006634 0.280748 0.632021 0.018 Uiso 1 1 calc R . . . .
C20 C 0.6991(3) 0.54990(13) 0.2431(3) 0.0243(6) Uani 1 1 d . . . . .
H20A H 0.782386 0.543064 0.231232 0.036 Uiso 1 1 calc GR . . . .
H20B H 0.690247 0.589133 0.274618 0.036 Uiso 1 1 calc GR . . . .
H20C H 0.650663 0.546419 0.168895 0.036 Uiso 1 1 calc GR . . . .
C12 C 0.5375(3) 0.22562(14) 0.7377(3) 0.0240(6) Uani 1 1 d . . . . .
H12A H 0.501842 0.193174 0.691821 0.036 Uiso 1 1 calc GR . . . .
H12B H 0.491592 0.233072 0.803684 0.036 Uiso 1 1 calc GR . . . .
H12C H 0.619055 0.215614 0.766049 0.036 Uiso 1 1 calc GR . . . .
C15 C 0.6552(3) 0.40974(13) 0.1363(2) 0.0185(6) Uani 1 1 d . . . . .
C17 C 0.6717(3) 0.34347(15) 0.1274(3) 0.0282(7) Uani 1 1 d . . . . .
H17A H 0.752065 0.332963 0.158773 0.042 Uiso 1 1 calc GR . . . .
H17B H 0.659273 0.331544 0.046043 0.042 Uiso 1 1 calc GR . . . .
H17C H 0.614198 0.323622 0.171837 0.042 Uiso 1 1 calc GR . . . .
C7 C 0.6221(2) 0.20385(12) 0.4642(2) 0.0171(6) Uani 1 1 d . . . . .
C14 C 0.5857(3) 0.33147(14) 0.7380(3) 0.0254(7) Uani 1 1 d . . . . .
H14A H 0.663536 0.321139 0.776332 0.038 Uiso 1 1 calc GR . . . .
H14B H 0.531173 0.339787 0.796666 0.038 Uiso 1 1 calc GR . . . .
H14C H 0.593121 0.366063 0.689607 0.038 Uiso 1 1 calc GR . . . .
C8 C 0.6817(3) 0.21251(13) 0.3518(2) 0.0220(6) Uani 1 1 d . . . . .
H8A H 0.637421 0.241511 0.303157 0.033 Uiso 1 1 calc GR . . . .
H8B H 0.682642 0.175401 0.310004 0.033 Uiso 1 1 calc GR . . . .
H8C H 0.763086 0.226137 0.370586 0.033 Uiso 1 1 calc GR . . . .
C10 C 0.6911(3) 0.15616(13) 0.5352(3) 0.0272(7) Uani 1 1 d . . . . .
H10A H 0.775207 0.166469 0.545255 0.041 Uiso 1 1 calc GR . . . .
H10B H 0.681270 0.118829 0.494356 0.041 Uiso 1 1 calc GR . . . .
H10C H 0.660658 0.152815 0.611340 0.041 Uiso 1 1 calc GR . . . .
C21 C 0.7245(3) 0.51534(14) 0.4487(3) 0.0239(6) Uani 1 1 d . . . . .
H21A H 0.703266 0.484944 0.502473 0.036 Uiso 1 1 calc GR . . . .
H21B H 0.702248 0.553580 0.477554 0.036 Uiso 1 1 calc GR . . . .
H21C H 0.810052 0.514369 0.442708 0.036 Uiso 1 1 calc GR . . . .
C25 C 1.2014(3) 0.49431(16) 0.2222(3) 0.0276(7) Uani 1 1 d . . . . .
H25A H 1.264450 0.495579 0.168719 0.033 Uiso 1 1 calc R . . . .
H25B H 1.226053 0.467931 0.287615 0.033 Uiso 1 1 calc R . . . .
C16 C 0.7375(3) 0.43957(16) 0.0566(3) 0.0324(8) Uani 1 1 d . . . . .
H16A H 0.728054 0.481951 0.061136 0.049 Uiso 1 1 calc GR . . . .
H16B H 0.717310 0.426667 -0.023410 0.049 Uiso 1 1 calc GR . . . .
H16C H 0.819819 0.429124 0.081088 0.049 Uiso 1 1 calc GR . . . .
C18 C 0.5257(3) 0.42504(16) 0.0980(3) 0.0293(7) Uani 1 1 d . . . . .
H18A H 0.474374 0.408373 0.152990 0.044 Uiso 1 1 calc GR . . . .
H18B H 0.503719 0.409000 0.020640 0.044 Uiso 1 1 calc GR . . . .
H18C H 0.516237 0.467514 0.095982 0.044 Uiso 1 1 calc GR . . . .
C23 C 1.0485(3) 0.54671(14) 0.2968(3) 0.0282(7) Uani 1 1 d . . . . .
H23A H 1.048966 0.530779 0.376182 0.034 Uiso 1 1 calc R . . . .
H23B H 1.005519 0.584315 0.293118 0.034 Uiso 1 1 calc R . . . .
C26 C 1.0845(3) 0.47543(15) 0.1600(3) 0.0266(7) Uani 1 1 d . . . . .
H26A H 1.081520 0.485231 0.076601 0.032 Uiso 1 1 calc R . . . .
H26B H 1.073781 0.432819 0.167720 0.032 Uiso 1 1 calc R . . . .
C24 C 1.1732(3) 0.55487(15) 0.2647(3) 0.0298(7) Uani 1 1 d . . . . .
H24A H 1.227598 0.566294 0.332736 0.036 Uiso 1 1 calc R . . . .
H24B H 1.176797 0.584402 0.202896 0.036 Uiso 1 1 calc R . . . .
C9 C 0.4933(3) 0.18464(15) 0.4332(3) 0.0293(7) Uani 1 1 d . . . . .
H9A H 0.457368 0.174500 0.504174 0.044 Uiso 1 1 calc GR . . . .
H9B H 0.491775 0.150575 0.382064 0.044 Uiso 1 1 calc GR . . . .
H9C H 0.448758 0.216592 0.393618 0.044 Uiso 1 1 calc GR . . . .
H2 H 0.803(3) 0.2579(15) 0.646(3) 0.015(8) Uiso 1 1 d . . . . .
H1 H 0.883(3) 0.4446(15) 0.282(3) 0.020(9) Uiso 1 1 d . . . . .

loop_
_atom_site_aniso_label
_atom_site_aniso_U_11
_atom_site_aniso_U_22
_atom_site_aniso_U_33
_atom_site_aniso_U_23
_atom_site_aniso_U_13
_atom_site_aniso_U_12
Pd1 0.00435(11) 0.00930(11) 0.00863(11) 0.00197(6) -0.00316(7) -0.00068(6)
P2 0.0077(3) 0.0090(3) 0.0112(3) 0.0031(2) -0.0018(2) -0.0011(2)
P1 0.0074(3) 0.0110(3) 0.0098(3) 0.0034(2) -0.0019(2) -0.0003(2)
O1 0.0083(8) 0.0160(10) 0.0203(9) -0.0020(8) -0.0050(7) -0.0015(7)
O4 0.0156(9) 0.0216(11) 0.0312(11) -0.0042(9) 0.0057(8) -0.0042(8)
O3 0.0201(10) 0.0292(13) 0.0333(12) -0.0167(10) -0.0081(9) 0.0016(9)
N2 0.0102(10) 0.0171(12) 0.0143(10) 0.0094(10) -0.0058(8) 0.0006(9)
N1 0.0091(10) 0.0156(12) 0.0156(11) 0.0072(9) 0.0009(8) -0.0023(9)
O2 0.0068(10) 0.0464(16) 0.0474(15) -0.0115(11) -0.0053(10) -0.0021(9)
C1 0.0067(11) 0.0082(12) 0.0122(12) -0.0010(9) -0.0025(9) 0.0014(9)
N3 0.0098(11) 0.0216(13) 0.0183(11) 0.0012(10) -0.0054(9) -0.0011(9)
C2 0.0116(12) 0.0106(12) 0.0104(11) -0.0016(10) -0.0028(9) -0.0013(10)
C6 0.0104(11) 0.0079(12) 0.0112(11) -0.0011(9) -0.0019(9) -0.0006(10)
C5 0.0092(12) 0.0132(13) 0.0159(12) -0.0010(10) -0.0006(9) -0.0031(10)
C22 0.0132(13) 0.0189(15) 0.0379(17) 0.0029(13) 0.0033(12) 0.0048(12)
C11 0.0161(13) 0.0165(14) 0.0151(12) 0.0045(11) 0.0016(10) 0.0025(11)
C19 0.0108(12) 0.0134(13) 0.0206(13) 0.0044(11) 0.0007(10) 0.0024(10)
C4 0.0073(12) 0.0195(14) 0.0188(13) -0.0016(11) -0.0066(10) 0.0035(11)
C13 0.0137(13) 0.0263(16) 0.0278(15) 0.0076(13) 0.0039(11) 0.0046(12)
C3 0.0108(12) 0.0165(14) 0.0162(12) 0.0026(10) -0.0058(10) 0.0030(10)
C20 0.0222(14) 0.0155(15) 0.0359(17) 0.0099(13) 0.0057(13) 0.0007(12)
C12 0.0265(15) 0.0236(16) 0.0230(14) 0.0121(12) 0.0091(12) 0.0065(13)
C15 0.0200(13) 0.0212(15) 0.0135(12) 0.0034(11) -0.0021(10) -0.0036(12)
C17 0.0387(19) 0.0256(17) 0.0200(15) -0.0063(13) 0.0016(13) -0.0033(14)
C7 0.0187(13) 0.0143(14) 0.0179(13) -0.0001(11) 0.0001(10) -0.0007(11)
C14 0.0322(17) 0.0262(17) 0.0181(14) -0.0041(12) 0.0033(12) 0.0009(14)
C8 0.0291(16) 0.0193(15) 0.0176(13) -0.0033(11) 0.0017(12) 0.0023(13)
C10 0.0389(19) 0.0120(14) 0.0306(17) 0.0007(12) 0.0027(14) 0.0053(13)
C21 0.0271(15) 0.0197(15) 0.0237(14) -0.0054(12) -0.0050(12) 0.0001(13)
C25 0.0176(14) 0.040(2) 0.0256(15) 0.0108(14) 0.0019(12) 0.0024(14)
C16 0.042(2) 0.042(2) 0.0149(14) 0.0040(14) 0.0076(13) -0.0091(17)
C18 0.0247(16) 0.041(2) 0.0200(14) 0.0056(14) -0.0122(12) -0.0040(14)
C23 0.0359(18) 0.0209(16) 0.0286(16) -0.0065(13) 0.0077(13) -0.0044(14)
C26 0.0244(15) 0.0305(18) 0.0259(15) -0.0053(13) 0.0072(12) 0.0024(14)
C24 0.0297(17) 0.0302(18) 0.0277(16) 0.0085(14) -0.0072(13) -0.0114(14)
C9 0.0253(16) 0.0246(17) 0.0374(18) -0.0063(14) -0.0002(13) -0.0094(13)

loop_
_atom_type_symbol
_atom_type_description
_atom_type_scat_dispersion_real
_atom_type_scat_dispersion_imag
_atom_type_scat_source
C C 0.0181 0.0091 'International Tables Vol C Tables 4.2.6.8 and 6.1.1.4'
H H 0.0000 0.0000 'International Tables Vol C Tables 4.2.6.8 and 6.1.1.4'
N N 0.0311 0.0180 'International Tables Vol C Tables 4.2.6.8 and 6.1.1.4'
O O 0.0492 0.0322 'International Tables Vol C Tables 4.2.6.8 and 6.1.1.4'
P P 0.2955 0.4335 'International Tables Vol C Tables 4.2.6.8 and 6.1.1.4'
Pd Pd 0.1215 3.9337 'International Tables Vol C Tables 4.2.6.8 and 6.1.1.4'

loop_
_geom_angle_atom_site_label_1
_geom_angle_atom_site_label_2
_geom_angle_atom_site_label_3
_geom_angle
_geom_angle_site_symmetry_1
_geom_angle_site_symmetry_3
_geom_angle_publ_flag
P1 Pd1 P2 162.70(2) . . ?
O1 Pd1 P2 101.49(6) . . ?
O1 Pd1 P1 95.55(6) . . ?
C1 Pd1 P2 81.59(8) . . ?
C1 Pd1 P1 82.08(8) . . ?
C1 Pd1 O1 170.32(9) . . ?
N2 P2 Pd1 100.53(8) . . ?
N2 P2 C11 105.91(12) . . ?
N2 P2 C7 104.05(12) . . ?
C11 P2 Pd1 117.46(9) . . ?
C11 P2 C7 112.22(13) . . ?
C7 P2 Pd1 114.52(9) . . ?
N1 P1 Pd1 101.77(8) . . ?
N1 P1 C19 105.98(12) . . ?
N1 P1 C15 104.25(12) . . ?
C19 P1 Pd1 116.77(9) . . ?
C19 P1 C15 112.80(13) . . ?
C15 P1 Pd1 113.44(9) . . ?
N3 O1 Pd1 122.26(17) . . ?
C23 O4 C26 108.9(2) . . ?
P2 N2 H2 128(3) . . ?
C2 N2 P2 116.77(18) . . ?
C2 N2 H2 113(3) . . ?
P1 N1 H1 121(2) . . ?
C6 N1 P1 116.82(18) . . ?
C6 N1 H1 121(2) . . ?
C2 C1 Pd1 120.88(19) . . ?
C2 C1 C6 118.5(2) . . ?
C6 C1 Pd1 120.62(19) . . ?
O3 N3 O1 119.2(2) . . ?
O2 N3 O1 118.1(2) . . ?
O2 N3 O3 122.7(2) . . ?
C1 C2 N2 117.5(2) . . ?
C3 C2 N2 121.4(2) . . ?
C3 C2 C1 121.0(2) . . ?
N1 C6 C1 118.1(2) . . ?
C5 C6 N1 121.0(2) . . ?
C5 C6 C1 120.9(2) . . ?
C6 C5 H5 120.4 . . ?
C4 C5 C6 119.2(2) . . ?
C4 C5 H5 120.4 . . ?
H22A C22 H22B 109.5 . . ?
H22A C22 H22C 109.5 . . ?
H22B C22 H22C 109.5 . . ?
C19 C22 H22A 109.5 . . ?
C19 C22 H22B 109.5 . . ?
C19 C22 H22C 109.5 . . ?
C13 C11 P2 108.83(18) . . ?
C12 C11 P2 115.2(2) . . ?
C12 C11 C13 109.8(2) . . ?
C12 C11 C14 108.3(2) . . ?
C14 C11 P2 105.76(19) . . ?
C14 C11 C13 108.8(2) . . ?
C22 C19 P1 109.84(19) . . ?
C22 C19 C21 108.3(2) . . ?
C20 C19 P1 114.6(2) . . ?
C20 C19 C22 109.8(2) . . ?
C20 C19 C21 109.0(2) . . ?
C21 C19 P1 105.05(19) . . ?
C5 C4 H4 119.4 . . ?
C3 C4 C5 121.1(2) . . ?
C3 C4 H4 119.4 . . ?
C11 C13 H13A 109.5 . . ?
C11 C13 H13B 109.5 . . ?
C11 C13 H13C 109.5 . . ?
H13A C13 H13B 109.5 . . ?
H13A C13 H13C 109.5 . . ?
H13B C13 H13C 109.5 . . ?
C2 C3 H3 120.4 . . ?
C4 C3 C2 119.3(2) . . ?
C4 C3 H3 120.4 . . ?
C19 C20 H20A 109.5 . . ?
C19 C20 H20B 109.5 . . ?
C19 C20 H20C 109.5 . . ?
H20A C20 H20B 109.5 . . ?
H20A C20 H20C 109.5 . . ?
H20B C20 H20C 109.5 . . ?
C11 C12 H12A 109.5 . . ?
C11 C12 H12B 109.5 . . ?
C11 C12 H12C 109.5 . . ?
H12A C12 H12B 109.5 . . ?
H12A C12 H12C 109.5 . . ?
H12B C12 H12C 109.5 . . ?
C17 C15 P1 105.13(19) . . ?
C17 C15 C18 109.0(3) . . ?
C16 C15 P1 113.0(2) . . ?
C16 C15 C17 108.4(3) . . ?
C16 C15 C18 110.1(3) . . ?
C18 C15 P1 110.9(2) . . ?
C15 C17 H17A 109.5 . . ?
C15 C17 H17B 109.5 . . ?
C15 C17 H17C 109.5 . . ?
H17A C17 H17B 109.5 . . ?
H17A C17 H17C 109.5 . . ?
H17B C17 H17C 109.5 . . ?
C8 C7 P2 105.39(19) . . ?
C8 C7 C10 107.7(2) . . ?
C8 C7 C9 108.8(2) . . ?
C10 C7 P2 111.7(2) . . ?
C9 C7 P2 112.7(2) . . ?
C9 C7 C10 110.3(3) . . ?
C11 C14 H14A 109.5 . . ?
C11 C14 H14B 109.5 . . ?
C11 C14 H14C 109.5 . . ?
H14A C14 H14B 109.5 . . ?
H14A C14 H14C 109.5 . . ?
H14B C14 H14C 109.5 . . ?
C7 C8 H8A 109.5 . . ?
C7 C8 H8B 109.5 . . ?
C7 C8 H8C 109.5 . . ?
H8A C8 H8B 109.5 . . ?
H8A C8 H8C 109.5 . . ?
H8B C8 H8C 109.5 . . ?
C7 C10 H10A 109.5 . . ?
C7 C10 H10B 109.5 . . ?
C7 C10 H10C 109.5 . . ?
H10A C10 H10B 109.5 . . ?
H10A C10 H10C 109.5 . . ?
H10B C10 H10C 109.5 . . ?
C19 C21 H21A 109.5 . . ?
C19 C21 H21B 109.5 . . ?
C19 C21 H21C 109.5 . . ?
H21A C21 H21B 109.5 . . ?
H21A C21 H21C 109.5 . . ?
H21B C21 H21C 109.5 . . ?
H25A C25 H25B 109.2 . . ?
C26 C25 H25A 111.3 . . ?
C26 C25 H25B 111.3 . . ?
C26 C25 C24 102.4(3) . . ?
C24 C25 H25A 111.3 . . ?
C24 C25 H25B 111.3 . . ?
C15 C16 H16A 109.5 . . ?
C15 C16 H16B 109.5 . . ?
C15 C16 H16C 109.5 . . ?
H16A C16 H16B 109.5 . . ?
H16A C16 H16C 109.5 . . ?
H16B C16 H16C 109.5 . . ?
C15 C18 H18A 109.5 . . ?
C15 C18 H18B 109.5 . . ?
C15 C18 H18C 109.5 . . ?
H18A C18 H18B 109.5 . . ?
H18A C18 H18C 109.5 . . ?
H18B C18 H18C 109.5 . . ?
O4 C23 H23A 110.6 . . ?
O4 C23 H23B 110.6 . . ?
O4 C23 C24 105.8(2) . . ?
H23A C23 H23B 108.7 . . ?
C24 C23 H23A 110.6 . . ?
C24 C23 H23B 110.6 . . ?
O4 C26 C25 106.6(3) . . ?
O4 C26 H26A 110.4 . . ?
O4 C26 H26B 110.4 . . ?
C25 C26 H26A 110.4 . . ?
C25 C26 H26B 110.4 . . ?
H26A C26 H26B 108.6 . . ?
C25 C24 H24A 111.5 . . ?
C25 C24 H24B 111.5 . . ?
C23 C24 C25 101.4(3) . . ?
C23 C24 H24A 111.5 . . ?
C23 C24 H24B 111.5 . . ?
H24A C24 H24B 109.3 . . ?
C7 C9 H9A 109.5 . . ?
C7 C9 H9B 109.5 . . ?
C7 C9 H9C 109.5 . . ?
H9A C9 H9B 109.5 . . ?
H9A C9 H9C 109.5 . . ?
H9B C9 H9C 109.5 . . ?

loop_
_geom_bond_atom_site_label_1
_geom_bond_atom_site_label_2
_geom_bond_distance
_geom_bond_site_symmetry_2
_geom_bond_publ_flag
Pd1 P2 2.3296(6) . ?
Pd1 P1 2.3084(6) . ?
Pd1 O1 2.1415(18) . ?
Pd1 C1 1.996(3) . ?
P2 N2 1.679(2) . ?
P2 C11 1.866(3) . ?
P2 C7 1.880(3) . ?
P1 N1 1.677(2) . ?
P1 C19 1.868(3) . ?
P1 C15 1.868(3) . ?
O1 N3 1.279(3) . ?
O4 C23 1.437(4) . ?
O4 C26 1.438(4) . ?
O3 N3 1.247(3) . ?
N2 C2 1.405(3) . ?
N2 H2 0.75(3) . ?
N1 C6 1.400(3) . ?
N1 H1 0.82(4) . ?
O2 N3 1.224(3) . ?
C1 C2 1.401(4) . ?
C1 C6 1.403(4) . ?
C2 C3 1.397(3) . ?
C6 C5 1.398(3) . ?
C5 H5 0.9500 . ?
C5 C4 1.392(4) . ?
C22 H22A 0.9800 . ?
C22 H22B 0.9800 . ?
C22 H22C 0.9800 . ?
C22 C19 1.538(4) . ?
C11 C13 1.540(4) . ?
C11 C12 1.533(4) . ?
C11 C14 1.536(4) . ?
C19 C20 1.537(4) . ?
C19 C21 1.539(4) . ?
C4 H4 0.9500 . ?
C4 C3 1.386(4) . ?
C13 H13A 0.9800 . ?
C13 H13B 0.9800 . ?
C13 H13C 0.9800 . ?
C3 H3 0.9500 . ?
C20 H20A 0.9800 . ?
C20 H20B 0.9800 . ?
C20 H20C 0.9800 . ?
C12 H12A 0.9800 . ?
C12 H12B 0.9800 . ?
C12 H12C 0.9800 . ?
C15 C17 1.536(4) . ?
C15 C16 1.535(4) . ?
C15 C18 1.536(4) . ?
C17 H17A 0.9800 . ?
C17 H17B 0.9800 . ?
C17 H17C 0.9800 . ?
C7 C8 1.536(4) . ?
C7 C10 1.538(4) . ?
C7 C9 1.536(4) . ?
C14 H14A 0.9800 . ?
C14 H14B 0.9800 . ?
C14 H14C 0.9800 . ?
C8 H8A 0.9800 . ?
C8 H8B 0.9800 . ?
C8 H8C 0.9800 . ?
C10 H10A 0.9800 . ?
C10 H10B 0.9800 . ?
C10 H10C 0.9800 . ?
C21 H21A 0.9800 . ?
C21 H21B 0.9800 . ?
C21 H21C 0.9800 . ?
C25 H25A 0.9900 . ?
C25 H25B 0.9900 . ?
C25 C26 1.513(4) . ?
C25 C24 1.518(5) . ?
C16 H16A 0.9800 . ?
C16 H16B 0.9800 . ?
C16 H16C 0.9800 . ?
C18 H18A 0.9800 . ?
C18 H18B 0.9800 . ?
C18 H18C 0.9800 . ?
C23 H23A 0.9900 . ?
C23 H23B 0.9900 . ?
C23 C24 1.508(5) . ?
C26 H26A 0.9900 . ?
C26 H26B 0.9900 . ?
C24 H24A 0.9900 . ?
C24 H24B 0.9900 . ?
C9 H9A 0.9800 . ?
C9 H9B 0.9800 . ?
C9 H9C 0.9800 . ?

loop_
_geom_torsion_atom_site_label_1
_geom_torsion_atom_site_label_2
_geom_torsion_atom_site_label_3
_geom_torsion_atom_site_label_4
_geom_torsion
_geom_torsion_site_symmetry_1
_geom_torsion_site_symmetry_2
_geom_torsion_site_symmetry_3
_geom_torsion_site_symmetry_4
_geom_torsion_publ_flag
Pd1 P2 N2 C2 -17.0(2) . . . . ?
Pd1 P2 C11 C13 54.3(2) . . . . ?
Pd1 P2 C11 C12 177.95(18) . . . . ?
Pd1 P2 C11 C14 -62.5(2) . . . . ?
Pd1 P2 C7 C8 30.0(2) . . . . ?
Pd1 P2 C7 C10 146.66(19) . . . . ?
Pd1 P2 C7 C9 -88.6(2) . . . . ?
Pd1 P1 N1 C6 -8.0(2) . . . . ?
Pd1 P1 C19 C22 -55.5(2) . . . . ?
Pd1 P1 C19 C20 -179.72(17) . . . . ?
Pd1 P1 C19 C21 60.7(2) . . . . ?
Pd1 P1 C15 C17 -36.2(2) . . . . ?
Pd1 P1 C15 C16 -154.3(2) . . . . ?
Pd1 P1 C15 C18 81.5(2) . . . . ?
Pd1 O1 N3 O3 -8.0(3) . . . . ?
Pd1 O1 N3 O2 172.2(2) . . . . ?
Pd1 C1 C2 N2 0.3(3) . . . . ?
Pd1 C1 C2 C3 -179.88(19) . . . . ?
Pd1 C1 C6 N1 -2.7(3) . . . . ?
Pd1 C1 C6 C5 178.56(19) . . . . ?
P2 N2 C2 C1 13.0(3) . . . . ?
P2 N2 C2 C3 -166.8(2) . . . . ?
P1 N1 C6 C1 7.7(3) . . . . ?
P1 N1 C6 C5 -173.56(19) . . . . ?
O4 C23 C24 C25 -35.2(3) . . . . ?
N2 P2 C11 C13 165.5(2) . . . . ?
N2 P2 C11 C12 -70.8(2) . . . . ?
N2 P2 C11 C14 48.8(2) . . . . ?
N2 P2 C7 C8 -78.7(2) . . . . ?
N2 P2 C7 C10 37.9(2) . . . . ?
N2 P2 C7 C9 162.7(2) . . . . ?
N2 C2 C3 C4 -178.9(3) . . . . ?
N1 P1 C19 C22 -167.99(19) . . . . ?
N1 P1 C19 C20 67.8(2) . . . . ?
N1 P1 C19 C21 -51.8(2) . . . . ?
N1 P1 C15 C17 73.7(2) . . . . ?
N1 P1 C15 C16 -44.4(3) . . . . ?
N1 P1 C15 C18 -168.6(2) . . . . ?
N1 C6 C5 C4 -177.3(2) . . . . ?
C1 C2 C3 C4 1.3(4) . . . . ?
C1 C6 C5 C4 1.3(4) . . . . ?
C2 C1 C6 N1 178.3(2) . . . . ?
C2 C1 C6 C5 -0.4(4) . . . . ?
C6 C1 C2 N2 179.3(2) . . . . ?
C6 C1 C2 C3 -0.9(4) . . . . ?
C6 C5 C4 C3 -1.0(4) . . . . ?
C5 C4 C3 C2 -0.3(4) . . . . ?
C11 P2 N2 C2 -139.7(2) . . . . ?
C11 P2 C7 C8 167.23(18) . . . . ?
C11 P2 C7 C10 -76.1(2) . . . . ?
C11 P2 C7 C9 48.7(2) . . . . ?
C19 P1 N1 C6 114.6(2) . . . . ?
C19 P1 C15 C17 -171.82(19) . . . . ?
C19 P1 C15 C16 70.1(3) . . . . ?
C19 P1 C15 C18 -54.1(2) . . . . ?
C15 P1 N1 C6 -126.2(2) . . . . ?
C15 P1 C19 C22 78.5(2) . . . . ?
C15 P1 C19 C20 -45.7(2) . . . . ?
C15 P1 C19 C21 -165.23(19) . . . . ?
C7 P2 N2 C2 101.8(2) . . . . ?
C7 P2 C11 C13 -81.6(2) . . . . ?
C7 P2 C11 C12 42.1(2) . . . . ?
C7 P2 C11 C14 161.69(19) . . . . ?
C23 O4 C26 C25 5.3(3) . . . . ?
C26 O4 C23 C24 19.1(3) . . . . ?
C26 C25 C24 C23 37.3(3) . . . . ?
C24 C25 C26 O4 -27.1(3) . . . . ?
